data_4116441
loop_
_publ_author_name
'Fabien Delpech'
'Sylviane Sabo-Etienne'
'Jean-Claude Daran'
'Bruno Chaudret'
'Khansaa Hussein'
'Colin J. Marsden'
'Jean-Claude Barthelat'

_publ_contact_author 'Jean-Claude Daran'
_publ_contact_author_address
;
Laboratoire de Chimie de Coordination
UPR-CNRS 8241
205, route de Narbonne
31077 Toulouse cedex, France
;
_publ_contact_author_email ' daran@lcc-toulouse.fr '
_publ_contact_author_fax ' (33) 5 61 55 30 03 '
_publ_contact_author_phone ' (33) 5 61 33 31 74 '
_publ_section_title
;
 Ruthenium Complexes Containing Two Ru-(\h2-Si-H) Bonds: Synthesis,
 Spectroscopic Properties, Structural Data, Theoretical Calculations, and
 Reactivity Studies
;
_journal_name_full 'Journal of the American Chemical Society'
_journal_page_first 6668
_journal_page_last 6682
_journal_paper_doi 10.1021/ja990199j
_journal_volume 121
_journal_year 1999
_chemical_compound_source
;
 synthetic route
;
_chemical_formula_moiety ' C42 H86 Ru1 P2 SI2 '
_chemical_formula_sum 'C42 H86 I2 P2 Ru S'
_chemical_formula_weight 810.34
_chemical_name_systematic
; 
 ? 
;
_space_group_IT_number 9
_symmetry_cell_setting monoclinic
_symmetry_space_group_name_Hall 'C -2yc'
_symmetry_space_group_name_H-M 'C 1 c 1'
_atom_sites_solution_hydrogens geom
_atom_sites_solution_primary direct
_atom_sites_solution_secondary difmap
_cell_angle_alpha 90.00
_cell_angle_beta 90.594(13)
_cell_angle_gamma 90.00
_cell_formula_units_Z 4
_cell_length_a 12.7187(16)
_cell_length_b 19.1092(16)
_cell_length_c 18.068(2)
_cell_measurement_reflns_used 5000
_cell_measurement_temperature 160(2)
_cell_measurement_theta_max 24.07
_cell_measurement_theta_min 2.22
_cell_volume 4391.1(8)
_computing_cell_refinement 'Stoe IPDS software (Stoe, 1996)'
_computing_data_collection 'Stoe IPDS software (Stoe, 1996)'
_computing_data_reduction 'XRED (Stoe, 1.08, 1996)'
_computing_molecular_graphics 'CAMERON (Watkin, Prout & Pearce,  1996)'
_computing_publication_material 'CRYSTALS Issue 10 (Watkin et al., 1996)'
_computing_structure_refinement 'CRYSTALS Issue 10 (Watkin et al., 1996)'
_computing_structure_solution 'SIR92 (Giacovazzo et al, 1992)'
_diffrn_ambient_temperature 160(2)
_diffrn_measurement_device_type 'Stoe IPDS'
_diffrn_measurement_method \f
_diffrn_radiation_monochromator graphite
_diffrn_radiation_source 'fine-focus sealed tube'
_diffrn_radiation_type MoK\a
_diffrn_radiation_wavelength 0.71073
_diffrn_reflns_av_R_equivalents 0.0314
_diffrn_reflns_av_sigmaI/netI 0.0239
_diffrn_reflns_limit_h_max 14
_diffrn_reflns_limit_h_min -14
_diffrn_reflns_limit_k_max 21
_diffrn_reflns_limit_k_min -21
_diffrn_reflns_limit_l_max 19
_diffrn_reflns_limit_l_min -19
_diffrn_reflns_number 17356
_diffrn_reflns_theta_max 24.07
_diffrn_reflns_theta_min 2.22
_diffrn_standards_decay_% negligible
_diffrn_standards_interval_time 'every frame'
_diffrn_standards_number 200
_exptl_absorpt_coefficient_mu 0.512
_exptl_absorpt_correction_T_max 0.797
_exptl_absorpt_correction_T_min 0.404
_exptl_absorpt_correction_type numerical
_exptl_crystal_colour colorless
_exptl_crystal_density_diffrn 1.226
_exptl_crystal_description box
_exptl_crystal_F_000 1756
_exptl_crystal_size_max 0.55
_exptl_crystal_size_mid 0.33
_exptl_crystal_size_min 0.20
_refine_diff_density_max 0.65
_refine_diff_density_min -0.51
_refine_ls_abs_structure_details 'Flack H D (1983), Acta Cryst. A39, 876-881'
_refine_ls_abs_structure_Flack 0.514(14)
_refine_ls_extinction_method none
_refine_ls_goodness_of_fit_obs 1.0293
_refine_ls_hydrogen_treatment mixed
_refine_ls_matrix_type full
_refine_ls_number_parameters 439
_refine_ls_number_reflns 6373
_refine_ls_R_factor_obs 0.0220
_refine_ls_shift/su_max 0.0479
_refine_ls_structure_factor_coef F
_refine_ls_weighting_details
;
 Robust-resistant weighting scheme (Prince E, 1982): 
 w=y[1-(\DF/6\s(Fo^2^)]^2^' where y=1/\SArTr(x) with 3 coefficients 
 Ar(0.937, -0.126, 0.522) for the Chebyshev polynomial ArTr(x) where x 
 was Fc/Fc(max).
;
_refine_ls_weighting_scheme calc
_refine_ls_wR_factor_obs 0.0247
_reflns_limit_h_max 14
_reflns_limit_h_min -14
_reflns_limit_k_max 21
_reflns_limit_k_min 0
_reflns_limit_l_max 19
_reflns_limit_l_min -19
_reflns_number_gt 6437
_reflns_number_total 6580
_reflns_observed_criterion >2.00\s(I)
_reflns_threshold_expression >2sigma(I)
_cod_data_source_file ja990199j_2.cif
_cod_data_source_block 4
_cod_depositor_comments
;
The following automatic conversions were performed:

'_symmetry_cell_setting' value 'monoclinic ' changed to 'monoclinic'
according to the built-in table from CIF Core dictionary named
'cif_core.dic' version 2.4.1 from 2010-06-29.

Automatic conversion script
Id: cif_fix_values 1715 2011-07-08 13:25:40Z adriana 
;
_cod_original_cell_volume 4391.0(8)
_cod_original_sg_symbol_H-M 'C 1 c 1 '
_cod_original_formula_sum ' C42 H86 Ru1 P2 SI2 '
_cod_database_code 4116441

loop_
_symmetry_equiv_pos_as_xyz
x,y,z
x+1/2,y+1/2,z
x,-y,z+1/2
x+1/2,-y+1/2,z+1/2

loop_
_atom_site_aniso_label
_atom_site_aniso_U_11
_atom_site_aniso_U_22
_atom_site_aniso_U_33
_atom_site_aniso_U_23
_atom_site_aniso_U_13
_atom_site_aniso_U_12
Ru1 0.01057(7) 0.01049(7) 0.01126(8) 0.00000(8) 0.00118(5) 0.00061(8
P1 0.0107(3) 0.0141(3) 0.0119(3) -0.0009(2) 0.0009(2) 0.0010(2)
P2 0.0113(3) 0.0119(3) 0.0119(3) -0.0007(2) -0.0005(2) 0.0005(2)
Si1 0.0228(3) 0.0151(3) 0.0185(4) -0.0041(3) 0.0045(3) -0.0022(3)
Si2 0.0167(3) 0.0194(3) 0.0177(4) 0.0050(3) 0.0009(3) 0.0015(3)
C1 0.045(2) 0.0153(11) 0.0301(16) -0.0041(13) 0.0049(13) -0.0018(12
C2 0.0320(14) 0.0192(13) 0.0361(17) 0.0057(11) -0.0021(12) 0.003(1)
C11 0.0286(14) 0.0260(14) 0.0354(17) -0.0113(12) 0.0013(11) -0.0038(11
C12 0.0318(15) 0.0237(13) 0.0285(16) -0.0134(11) 0.0081(12) -0.0050(11
C21 0.0312(15) 0.0399(17) 0.0269(17) 0.0154(13) 0.0043(12) 0.0071(13
C22 0.0264(13) 0.0282(14) 0.0185(14) 0.004(1) -0.003(1) 0.005(1)
C111 0.0118(12) 0.0222(13) 0.0117(13) -0.001(1) 0.0020(9) 0.005(1)
C112 0.0160(13) 0.0259(14) 0.0181(14) -0.0034(11) 0.002(1) -0.0027(11
C113 0.0255(15) 0.0293(16) 0.0247(16) 0.0014(12) 0.0022(11) -0.0084(12
C114 0.0210(15) 0.0403(18) 0.0282(18) 0.0055(13) 0.0034(12) -0.0094(12
C115 0.0202(14) 0.0396(16) 0.0200(16) 0.0023(12) 0.0069(11) 0.0052(11
C116 0.0167(12) 0.0265(13) 0.0228(15) -0.001(1) 0.005(1) 0.002(1)
C121 0.0174(13) 0.0162(12) 0.0150(14) 0.002(1) -0.004(1) 0.006(1)
C122 0.0189(12) 0.0240(13) 0.0147(12) -0.002(1) -0.0005(9) 0.003(1)
C123 0.0256(13) 0.0325(15) 0.0168(14) 0.001(1) -0.001(1) 0.0021(11
C124 0.0261(13) 0.0326(14) 0.0200(15) 0.0060(11) -0.005(1) 0.0046(11
C125 0.0230(14) 0.0258(14) 0.0323(17) 0.0032(12) -0.0030(12) 0.0093(11
C126 0.0189(13) 0.0253(13) 0.0181(14) -0.0006(11) -0.003(1) 0.003(1)
C131 0.0148(12) 0.0186(13) 0.0153(14) -0.003(1) 0.0003(9) 0.001(1)
C132 0.0169(13) 0.0249(14) 0.0189(14) -0.003(1) 0.003(1) 0.002(1)
C133 0.0299(16) 0.0336(16) 0.0138(15) -0.0086(12) 0.0008(11) -0.0055(12
C134 0.0249(13) 0.0316(15) 0.0346(17) -0.0175(12) 0.0057(11) -0.0017(11
C135 0.0286(15) 0.0168(13) 0.0379(18) -0.0046(11) -0.0001(12) 0.0040(11
C136 0.0258(13) 0.0207(13) 0.0253(15) -0.004(1) -0.002(1) 0.005(1)
C211 0.0170(13) 0.0131(12) 0.0127(13) -0.002(1) 0.002(1) 0.005(1)
C212 0.0185(13) 0.0236(14) 0.0192(14) 0.0035(11) 0.004(1) 0.0061(11
C213 0.0241(15) 0.0250(14) 0.0262(16) 0.0047(12) 0.0042(12) 0.0104(12
C214 0.0205(15) 0.0288(14) 0.0254(17) 0.0008(12) 0.0081(12) 0.0088(12
C215 0.0184(13) 0.0268(14) 0.0188(15) 0.001(1) 0.0061(11) 0.001(1)
C216 0.0155(12) 0.0194(12) 0.0177(14) 0.004(1) 0.003(1) 0.0022(9)
C221 0.0124(12) 0.0201(13) 0.0144(14) 0.002(1) -0.0007(9) 0.0026(9)
C222 0.0181(12) 0.0204(13) 0.0214(15) -0.001(1) -0.004(1) -0.004(1)
C223 0.0172(13) 0.0301(14) 0.0304(17) -0.0002(12) -0.0074(11) -0.0058(11
C224 0.0260(14) 0.0347(15) 0.0256(16) -0.0095(12) -0.0122(11) -0.0027(11
C225 0.0255(13) 0.0331(15) 0.0195(14) -0.0062(11) -0.004(1) 0.0021(11
C226 0.0152(11) 0.0246(13) 0.0207(14) -0.006(1) -0.0009(9) 0.0009(9)
C231 0.0153(12) 0.0135(12) 0.0183(14) 0.002(1) 0.001(1) 0.0004(9)
C232 0.0233(12) 0.0152(12) 0.0197(14) 0.0005(9) -0.0018(9) 0.0025(9)
C233 0.0307(15) 0.0179(12) 0.0264(15) 0.001(1) -0.0001(12) 0.0053(11
C234 0.0361(14) 0.0228(13) 0.0231(15) 0.008(1) -0.0033(11) 0.0072(11
C235 0.0243(14) 0.0277(14) 0.0196(15) 0.0031(11) -0.0011(11) 0.0040(12
C236 0.0162(12) 0.0176(12) 0.0171(13) -0.0031(9) -0.001(1) 0.001(1)

loop_
_atom_site_label
_atom_site_fract_x
_atom_site_fract_y
_atom_site_fract_z
_atom_site_U_iso_or_equiv
_atom_site_occupancy
_atom_site_thermal_displace_type
Ru1 0.95280(3) 0.028371(7) 0.80363(2) 0.0108 1.0000 Uani
P1 0.79664(5) 0.10129(3) 0.82033(4) 0.0122 1.0000 Uani
P2 1.09865(5) 0.10407(3) 0.77224(4) 0.0117 1.0000 Uani
Si1 0.93166(6) -0.07581(3) 0.72796(4) 0.0188 1.0000 Uani
Si2 0.99722(6) -0.04831(4) 0.90517(4) 0.0179 1.0000 Uani
C1 0.9357(3) -0.15040(12) 0.79722(19) 0.0300 1.0000 Uani
C2 1.0146(2) -0.13773(14) 0.86005(16) 0.0291 1.0000 Uani
C11 0.8066(2) -0.09006(14) 0.67210(16) 0.0300 1.0000 Uani
C12 1.0349(2) -0.09621(14) 0.65670(16) 0.0280 1.0000 Uani
C21 0.8933(2) -0.06010(16) 0.97696(16) 0.0326 1.0000 Uani
C22 1.1213(2) -0.03188(13) 0.96077(14) 0.0244 1.0000 Uani
C111 0.69453(19) 0.05264(14) 0.87351(14) 0.0152 1.0000 Uani
C112 0.6501(2) -0.01140(15) 0.83300(15) 0.0200 1.0000 Uani
C113 0.5901(2) -0.05990(15) 0.88550(17) 0.0265 1.0000 Uani
C114 0.5037(2) -0.02132(17) 0.92663(19) 0.0298 1.0000 Uani
C115 0.5456(2) 0.04401(16) 0.96441(16) 0.0266 1.0000 Uani
C116 0.60064(19) 0.09233(14) 0.90890(14) 0.0220 1.0000 Uani
C121 0.73082(19) 0.13803(13) 0.73561(14) 0.0163 1.0000 Uani
C122 0.73346(17) 0.08739(13) 0.66930(13) 0.0192 1.0000 Uani
C123 0.6967(2) 0.12324(14) 0.59854(14) 0.0250 1.0000 Uani
C124 0.5867(2) 0.15354(14) 0.60568(15) 0.0263 1.0000 Uani
C125 0.5808(2) 0.20192(15) 0.67165(17) 0.0270 1.0000 Uani
C126 0.61684(19) 0.16572(14) 0.74262(14) 0.0208 1.0000 Uani
C131 0.82861(19) 0.18008(14) 0.87925(15) 0.0162 1.0000 Uani
C132 0.83719(19) 0.16363(14) 0.96188(15) 0.0202 1.0000 Uani
C133 0.8840(2) 0.22537(16) 1.00578(15) 0.0258 1.0000 Uani
C134 0.8252(2) 0.29325(15) 0.99126(16) 0.0304 1.0000 Uani
C135 0.8183(2) 0.30856(14) 0.90872(16) 0.0278 1.0000 Uani
C136 0.7663(2) 0.24797(13) 0.86644(15) 0.0239 1.0000 Uani
C211 1.19604(19) 0.05022(13) 0.71701(14) 0.0143 1.0000 Uani
C212 1.2648(2) 0.00429(15) 0.76779(15) 0.0204 1.0000 Uani
C213 1.3295(2) -0.04926(16) 0.72492(16) 0.0251 1.0000 Uani
C214 1.3963(2) -0.01387(16) 0.66690(17) 0.0249 1.0000 Uani
C215 1.3281(2) 0.03125(13) 0.61605(15) 0.0213 1.0000 Uani
C216 1.26713(18) 0.08637(12) 0.65965(13) 0.0175 1.0000 Uani
C221 1.18033(19) 0.13485(13) 0.85207(14) 0.0157 1.0000 Uani
C222 1.27508(19) 0.18110(13) 0.83280(15) 0.0200 1.0000 Uani
C223 1.3434(2) 0.19478(15) 0.90129(16) 0.0260 1.0000 Uani
C224 1.2802(2) 0.22733(15) 0.96313(15) 0.0288 1.0000 Uani
C225 1.1880(2) 0.18104(14) 0.98293(15) 0.0261 1.0000 Uani
C226 1.11780(18) 0.16751(13) 0.91521(14) 0.0202 1.0000 Uani
C231 1.08366(19) 0.18196(13) 0.71124(14) 0.0157 1.0000 Uani
C232 1.03414(18) 0.24675(12) 0.74679(13) 0.0194 1.0000 Uani
C233 1.0346(2) 0.30802(13) 0.69181(15) 0.0250 1.0000 Uani
C234 0.9756(2) 0.28950(14) 0.62048(15) 0.0273 1.0000 Uani
C235 1.0208(2) 0.22376(15) 0.58582(16) 0.0239 1.0000 Uani
C236 1.02195(19) 0.16303(12) 0.64077(14) 0.0170 1.0000 Uani
H1 0.934(2) 0.0146(13) 0.7194(16) 0.018(3) 1.0000 Uiso
H2 0.963(2) 0.0408(13) 0.8882(16) 0.018(3) 1.0000 Uiso
H3 1.050(2) -0.0173(14) 0.7999(16) 0.018(3) 1.0000 Uiso
H4 0.863(2) -0.0259(13) 0.8230(17) 0.018(3) 1.0000 Uiso
H11 0.9554 -0.1922 0.7721 0.0346 1.0000 Uiso
H12 0.8675 -0.1554 0.8182 0.0346 1.0000 Uiso
H21 1.0048 -0.1733 0.8969 0.0342 1.0000 Uiso
H22 1.0842 -0.1408 0.8407 0.0342 1.0000 Uiso
H111 0.7994 -0.0538 0.6359 0.0347 1.0000 Uiso
H112 0.7473 -0.0886 0.7050 0.0347 1.0000 Uiso
H113 0.8092 -0.1347 0.6484 0.0347 1.0000 Uiso
H121 1.0356 -0.0599 0.6205 0.0327 1.0000 Uiso
H122 1.1023 -0.0988 0.6811 0.0327 1.0000 Uiso
H123 1.0188 -0.1401 0.6340 0.0327 1.0000 Uiso
H211 0.8273 -0.0685 0.9534 0.0394 1.0000 Uiso
H212 0.9120 -0.0990 1.0081 0.0394 1.0000 Uiso
H213 0.8896 -0.0183 1.0066 0.0394 1.0000 Uiso
H221 1.1792 -0.0256 0.9275 0.0306 1.0000 Uiso
H222 1.1355 -0.0717 0.9920 0.0306 1.0000 Uiso
H223 1.1130 0.0089 0.9905 0.0306 1.0000 Uiso
H1111 0.7223 0.0337 0.9183 0.0172 1.0000 Uiso
H1121 0.7072 -0.0370 0.8116 0.0236 1.0000 Uiso
H1122 0.6031 0.0041 0.7943 0.0236 1.0000 Uiso
H1131 0.6387 -0.0795 0.9204 0.0315 1.0000 Uiso
H1132 0.5582 -0.0967 0.8567 0.0315 1.0000 Uiso
H1141 0.4761 -0.0517 0.9643 0.0354 1.0000 Uiso
H1142 0.4491 -0.0083 0.8930 0.0354 1.0000 Uiso
H1151 0.5950 0.0309 1.0023 0.0304 1.0000 Uiso
H1152 0.4881 0.0690 0.9859 0.0304 1.0000 Uiso
H1161 0.6271 0.1331 0.9342 0.0267 1.0000 Uiso
H1162 0.5520 0.1064 0.8709 0.0267 1.0000 Uiso
H1211 0.7623 0.1805 0.7177 0.0199 1.0000 Uiso
H1221 0.8040 0.0710 0.6633 0.0239 1.0000 Uiso
H1222 0.6881 0.0483 0.6796 0.0239 1.0000 Uiso
H1231 0.7443 0.1602 0.5869 0.0309 1.0000 Uiso
H1232 0.6958 0.0894 0.5591 0.0309 1.0000 Uiso
H1241 0.5376 0.1160 0.6118 0.0311 1.0000 Uiso
H1242 0.5697 0.1793 0.5617 0.0311 1.0000 Uiso
H1251 0.6243 0.2419 0.6633 0.0329 1.0000 Uiso
H1252 0.5089 0.2168 0.6774 0.0329 1.0000 Uiso
H1261 0.6137 0.1985 0.7828 0.0259 1.0000 Uiso
H1262 0.5707 0.1270 0.7525 0.0259 1.0000 Uiso
H1311 0.8951 0.2015 0.8718 0.0195 1.0000 Uiso
H1321 0.8823 0.1239 0.9689 0.0242 1.0000 Uiso
H1322 0.7688 0.1534 0.9810 0.0242 1.0000 Uiso
H1331 0.8797 0.2146 1.0578 0.0284 1.0000 Uiso
H1332 0.9556 0.2312 0.9923 0.0284 1.0000 Uiso
H1341 0.8623 0.3308 1.0159 0.0377 1.0000 Uiso
H1342 0.7557 0.2898 1.0112 0.0377 1.0000 Uiso
H1351 0.8881 0.3156 0.8900 0.0319 1.0000 Uiso
H1352 0.7776 0.3502 0.9009 0.0319 1.0000 Uiso
H1361 0.6960 0.2423 0.8833 0.0293 1.0000 Uiso
H1362 0.7661 0.2586 0.8145 0.0293 1.0000 Uiso
H2111 1.1644 0.0183 0.6822 0.0161 1.0000 Uiso
H2121 1.3126 0.0341 0.7948 0.0251 1.0000 Uiso
H2122 1.2206 -0.0200 0.8017 0.0251 1.0000 Uiso
H2131 1.3744 -0.0745 0.7584 0.0308 1.0000 Uiso
H2132 1.2824 -0.0817 0.7005 0.0308 1.0000 Uiso
H2141 1.4478 0.0149 0.6912 0.0308 1.0000 Uiso
H2142 1.4311 -0.0491 0.6380 0.0308 1.0000 Uiso
H2151 1.3724 0.0544 0.5810 0.0260 1.0000 Uiso
H2152 1.2788 0.0018 0.5901 0.0260 1.0000 Uiso
H2161 1.3159 0.1168 0.6851 0.0197 1.0000 Uiso
H2162 1.2245 0.1137 0.6263 0.0197 1.0000 Uiso
H2211 1.2166 0.0989 0.8793 0.0185 1.0000 Uiso
H2221 1.3171 0.1572 0.7964 0.0233 1.0000 Uiso
H2222 1.2512 0.2246 0.8130 0.0233 1.0000 Uiso
H2231 1.3992 0.2263 0.8882 0.0314 1.0000 Uiso
H2232 1.3731 0.1514 0.9183 0.0314 1.0000 Uiso
H2241 1.3249 0.2329 1.0060 0.0356 1.0000 Uiso
H2242 1.2547 0.2721 0.9475 0.0356 1.0000 Uiso
H2251 1.2143 0.1374 1.0015 0.0317 1.0000 Uiso
H2252 1.1479 0.2040 1.0206 0.0317 1.0000 Uiso
H2261 1.0881 0.2112 0.8988 0.0238 1.0000 Uiso
H2262 1.0622 0.1364 0.9291 0.0238 1.0000 Uiso
H2311 1.1464 0.2034 0.6933 0.0194 1.0000 Uiso
H2321 1.0746 0.2595 0.7903 0.0235 1.0000 Uiso
H2322 0.9634 0.2367 0.7610 0.0235 1.0000 Uiso
H2331 1.1058 0.3197 0.6804 0.0292 1.0000 Uiso
H2332 1.0011 0.3478 0.7144 0.0292 1.0000 Uiso
H2341 0.9823 0.3279 0.5867 0.0324 1.0000 Uiso
H2342 0.9031 0.2823 0.6319 0.0324 1.0000 Uiso
H2351 1.0911 0.2329 0.5702 0.0291 1.0000 Uiso
H2352 0.9778 0.2112 0.5439 0.0291 1.0000 Uiso
H2361 1.0542 0.1231 0.6184 0.0208 1.0000 Uiso
H2362 0.9508 0.1516 0.6541 0.0208 1.0000 Uiso

loop_
_atom_type_symbol
_atom_type_scat_dispersion_real
_atom_type_scat_dispersion_imag
_atom_type_scat_Cromer_Mann_a1
_atom_type_scat_Cromer_Mann_b1
_atom_type_scat_Cromer_Mann_a2
_atom_type_scat_Cromer_Mann_b2
_atom_type_scat_Cromer_Mann_a3
_atom_type_scat_Cromer_Mann_b3
_atom_type_scat_Cromer_Mann_a4
_atom_type_scat_Cromer_Mann_b4
_atom_type_scat_Cromer_Mann_c
_atom_type_scat_source
'C   ' 0.0020 0.0020 2.3100 20.8439 1.0200 10.2075 1.5886 0.5687 0.8650 51.6512 0.2156 International_Tables_Vol_IV_Table_2.2B
'H   ' 0.0000 0.0000 0.4930 10.5109 0.3229 26.1257 0.1402 3.1424 0.0408 57.7997 0.0030 International_Tables_Vol_IV_Table_2.2B
'P   ' 0.0900 0.0950 6.4345 1.9067 4.1791 27.1570 1.7800 0.5260 1.4908 68.1645 1.1149 International_Tables_Vol_IV_Table_2.2B
'Si  ' 0.0720 0.0710 6.2915 2.4386 3.0353 32.3337 1.9891 0.6785 1.5410 81.6937 1.1407 International_Tables_Vol_IV_Table_2.2B
'Ru  ' -1.4200 0.8360 19.2674 0.8085 12.9182 8.4347 4.8634 24.7997 1.5676 94.2928 5.3787 International_Tables_Vol_IV_Table_2.2B

loop_
_geom_angle_atom_site_label_1
_geom_angle_atom_site_label_2
_geom_angle_atom_site_label_3
_geom_angle
_geom_angle_publ_flag
P1 Ru1 P2 108.241(17) yes
P1 Ru1 Si1 116.80(2) yes
P2 Ru1 Si1 115.98(2) yes
P1 Ru1 Si2 115.88(2) yes
P2 Ru1 Si2 111.52(2) yes
Si1 Ru1 Si2 87.36(3) yes
P1 Ru1 Hb1 95.7(10) no
P2 Ru1 Hb1 89.0(10) no
Si2 Ru1 Hb1 132.3(9) no
P1 Ru1 Hb2 81.5(10) no
P2 Ru1 Hb2 94.7(10) no
Si1 Ru1 Hb2 133.5(10) no
H1 Ru1 Hb2 175.9(17) no
P1 Ru1 H1 175.5(11) no
P2 Ru1 H1 72.9(10) no
Si1 Ru1 H1 65.7(10) no
Si2 Ru1 H1 60.0(11) no
Hb1 Ru1 H1 88.7(15) no
P1 Ru1 H2 76.0(10) no
P2 Ru1 H2 175.8(10) no
Si1 Ru1 H2 60.8(11) no
Si2 Ru1 H2 66.3(10) no
Hb1 Ru1 H2 90.1(15) no
Hb2 Ru1 H1 94.0(15) no
Hb2 Ru1 H2 86.4(14) no
H1 Ru1 H2 103.0(12) no
Ru1 P1 C111 110.42(8) yes
Ru1 P1 C121 117.97(9) yes
C111 P1 C121 107.40(11) yes
Ru1 P1 C131 110.71(8) yes
C111 P1 C131 104.69(12) yes
C121 P1 C131 104.72(12) yes
Ru1 P2 C211 107.70(8) yes
Ru1 P2 C221 115.40(9) yes
C211 P2 C221 102.48(11) yes
Ru1 P2 C231 122.81(8) yes
C211 P2 C231 100.68(11) yes
C221 P2 C231 105.00(12) yes
Ru1 Si1 C1 104.03(9) yes
Ru1 Si1 C11 120.35(9) yes
C1 Si1 C11 105.10(13) yes
Ru1 Si1 C12 118.62(8) yes
C1 Si1 C12 106.26(14) yes
C11 Si1 C12 101.13(12) yes
Ru1 Si2 C2 104.27(9) yes
Ru1 Si2 C21 115.98(9) yes
C2 Si2 C21 105.89(13) yes
Ru1 Si2 C22 119.46(8) yes
C2 Si2 C22 106.05(12) yes
C21 Si2 C22 104.08(13) yes
Si1 C1 C2 112.62(18) yes
Si2 C2 C1 112.44(18) yes
P1 C111 C112 113.97(18) yes
P1 C111 C116 120.54(19) yes
C112 C111 C116 107.8(2) yes
C111 C112 C113 111.7(2) yes
C112 C113 C114 112.0(2) yes
C113 C114 C115 111.5(2) yes
C114 C115 C116 111.1(2) yes
C111 C116 C115 109.4(2) yes
P1 C121 C122 112.75(16) yes
P1 C121 C126 118.14(18) yes
C122 C121 C126 107.81(19) yes
C121 C122 C123 111.2(2) yes
C122 C123 C124 112.0(2) yes
C123 C124 C125 110.7(2) yes
C124 C125 C126 111.7(2) yes
C121 C126 C125 111.1(2) yes
P1 C131 C132 113.58(18) yes
P1 C131 C136 118.77(18) yes
C132 C131 C136 110.6(2) yes
C131 C132 C133 111.7(2) yes
C132 C133 C134 112.3(2) yes
C133 C134 C135 110.9(2) yes
C134 C135 C136 111.3(2) yes
C131 C136 C135 110.1(2) yes
P2 C211 C212 111.44(17) yes
P2 C211 C216 119.93(17) yes
C212 C211 C216 108.8(2) yes
C211 C212 C213 112.7(2) yes
C212 C213 C214 111.1(2) yes
C213 C214 C215 110.5(2) yes
C214 C215 C216 111.5(2) yes
C211 C216 C215 109.91(19) yes
P2 C221 C222 115.99(18) yes
P2 C221 C226 114.57(16) yes
C222 C221 C226 110.4(2) yes
C221 C222 C223 110.9(2) yes
C222 C223 C224 111.4(2) yes
C223 C224 C225 110.6(2) yes
C224 C225 C226 110.9(2) yes
C221 C226 C225 111.22(19) yes
P2 C231 C232 115.96(18) yes
P2 C231 C236 110.60(17) yes
C232 C231 C236 109.2(2) yes
C231 C232 C233 109.9(2) yes
C232 C233 C234 111.4(2) yes
C233 C234 C235 110.8(2) yes
C234 C235 C236 111.2(2) yes
C231 C236 C235 111.2(2) yes

loop_
_geom_bond_atom_site_label_1
_geom_bond_atom_site_label_2
_geom_bond_distance
_geom_bond_publ_flag
Ru1 P1 2.4475(6) yes
Ru1 P2 2.4244(6) yes
Ru1 Si1 2.4284(6) yes
Ru1 Si2 2.4105(7) yes
Ru1 Hb1 1.56(3) no
Ru1 Hb2 1.55(3) no
Ru1 H1 1.52(3) no
Ru1 H2 1.58(3) no
P1 C111 1.871(3) yes
P1 C121 1.874(2) yes
P1 C131 1.886(3) yes
P2 C211 1.901(3) yes
P2 C221 1.864(2) yes
P2 C231 1.861(3) yes
Si1 C1 1.897(3) yes
Si1 C11 1.894(3) yes
Si1 C12 1.890(3) yes
Si1 Hb1 1.74(3) no
Si2 C2 1.907(3) yes
Si2 C21 1.875(3) yes
Si2 C22 1.888(3) yes
Si2 Hb2 1.78(3) no
C1 C2 1.526(4) yes
C111 C112 1.531(4) yes
C111 C116 1.557(3) yes
C112 C113 1.535(4) yes
C113 C114 1.523(5) yes
C114 C115 1.517(4) yes
C115 C116 1.537(4) yes
C121 C122 1.541(3) yes
C121 C126 1.550(3) yes
C122 C123 1.520(3) yes
C123 C124 1.522(4) yes
C124 C125 1.511(4) yes
C125 C126 1.524(4) yes
C131 C132 1.528(4) yes
C131 C136 1.536(3) yes
C132 C133 1.538(4) yes
C133 C134 1.519(4) yes
C134 C135 1.521(4) yes
C135 C136 1.533(4) yes
C211 C212 1.536(3) yes
C211 C216 1.545(3) yes
C212 C213 1.529(4) yes
C213 C214 1.515(4) yes
C214 C215 1.524(4) yes
C215 C216 1.531(3) yes
C221 C222 1.537(4) yes
C221 C226 1.530(3) yes
C222 C223 1.528(3) yes
C223 C224 1.517(4) yes
C224 C225 1.514(4) yes
C225 C226 1.529(3) yes
C231 C232 1.533(3) yes
C231 C236 1.532(4) yes
C232 C233 1.536(3) yes
C233 C234 1.526(4) yes
C234 C235 1.519(4) yes
C235 C236 1.527(4) yes
